data_4329768
loop_
_publ_author_name
'Hani El Moll'
'Wei Zhu'
'Eric Oldfield'
'L. Marleny Rodriguez-Albelo'
'Pierre Mialane'
'J\'er\^ome Marrot'
'Neus Vila'
'Israel Martyr Mbomekall\'e'
'Eric Rivi\`ere'
'Carole Duboc'
'Anne Dolbecq'

_publ_contact_author
;
      Dr A. Dolbecq
      Institut Lavoisier, ILV, UMR CNRS 8180
      Universit\'e de Versailles Saint-Quentin-en-Yvelines
      45 Avenue des Etats Unis
      78035 Versailles cedex
      France
;
_publ_contact_author_email dolbecq@chimie.uvsq.fr
_publ_contact_author_fax '(33) 1 39 25 43 81'
_publ_contact_author_phone '(33) 1 39 25 43 83'
_publ_section_title
;
 Polyoxometalates Functionalized by Bisphosphonate Ligands: Synthesis,
 Structural, Magnetic, and Spectroscopic Characterizations and Activity on
 Tumor Cell Lines
;
_journal_name_full 'Inorganic Chemistry'
_journal_page_first 7921
_journal_page_last 7931
_journal_paper_doi 10.1021/ic3010079
_journal_volume 51
_journal_year 2012
_chemical_formula_sum 'C8 H20 Br Mo N7 O19 P4'
_chemical_formula_weight 818.04
_chemical_name_systematic
; 
 ? 
;
_space_group_IT_number 15
_symmetry_cell_setting monoclinic
_symmetry_space_group_name_Hall '-C 2yc'
_symmetry_space_group_name_H-M 'C 1 2/c 1'
_atom_sites_solution_hydrogens geom
_atom_sites_solution_primary direct
_atom_sites_solution_secondary difmap
_audit_creation_method SHELXL-97
_cell_angle_alpha 90.00
_cell_angle_beta 109.898(3)
_cell_angle_gamma 90.00
_cell_formula_units_Z 4
_cell_length_a 17.6396(13)
_cell_length_b 10.3314(8)
_cell_length_c 17.5641(14)
_cell_measurement_reflns_used 9724
_cell_measurement_temperature 296(2)
_cell_measurement_theta_max 29.48
_cell_measurement_theta_min 2.32
_cell_volume 3009.8(4)
_computing_cell_refinement 'Bruker SAINT'
_computing_data_collection 'Bruker APEX2'
_computing_data_reduction 'Bruker SAINT'
_computing_molecular_graphics 'Bruker SHELXTL'
_computing_publication_material 'Bruker SHELXTL'
_computing_structure_refinement 'SHELXL-97 (Sheldrick, 1997)'
_computing_structure_solution 'SHELXS-97 (Sheldrick, 1990)'
_diffrn_ambient_temperature 296(2)
_diffrn_detector_area_resol_mean 512x512
_diffrn_measured_fraction_theta_full 0.999
_diffrn_measured_fraction_theta_max 0.999
_diffrn_measurement_device_type 'Bruker APEX-II CCD'
_diffrn_measurement_method '\f and \w scans'
_diffrn_radiation_monochromator graphite
_diffrn_radiation_source 'fine-focus sealed tube'
_diffrn_radiation_type MoK\a
_diffrn_radiation_wavelength 0.71073
_diffrn_reflns_av_R_equivalents 0.0351
_diffrn_reflns_av_sigmaI/netI 0.0142
_diffrn_reflns_limit_h_max 24
_diffrn_reflns_limit_h_min -24
_diffrn_reflns_limit_k_max 14
_diffrn_reflns_limit_k_min -14
_diffrn_reflns_limit_l_max 24
_diffrn_reflns_limit_l_min -24
_diffrn_reflns_number 85486
_diffrn_reflns_theta_full 30.01
_diffrn_reflns_theta_max 30.01
_diffrn_reflns_theta_min 2.32
_diffrn_standards_number 0
_exptl_absorpt_coefficient_mu 2.060
_exptl_absorpt_correction_T_max 0.8205
_exptl_absorpt_correction_T_min 0.7340
_exptl_absorpt_correction_type multi-scan
_exptl_absorpt_process_details 'SADABS (Sheldrick, V2.10)'
_exptl_crystal_colour colorless
_exptl_crystal_density_diffrn 1.805
_exptl_crystal_description parallelepiped
_exptl_crystal_F_000 1624
_exptl_crystal_size_max 0.16
_exptl_crystal_size_mid 0.14
_exptl_crystal_size_min 0.10
_refine_diff_density_max 0.874
_refine_diff_density_min -1.206
_refine_diff_density_rms 0.098
_refine_ls_extinction_method none
_refine_ls_goodness_of_fit_ref 1.071
_refine_ls_hydrogen_treatment mixed
_refine_ls_matrix_type full
_refine_ls_number_parameters 227
_refine_ls_number_reflns 4403
_refine_ls_number_restraints 2
_refine_ls_restrained_S_all 1.071
_refine_ls_R_factor_all 0.0355
_refine_ls_R_factor_gt 0.0297
_refine_ls_shift/su_max 0.016
_refine_ls_shift/su_mean 0.001
_refine_ls_structure_factor_coef Fsqd
_refine_ls_weighting_details 'calc w=1/[\s^2^(Fo^2^)+(0.0440P)^2^+8.1003P] where P=(Fo^2^+2Fc^2^)/3'
_refine_ls_weighting_scheme calc
_refine_ls_wR_factor_gt 0.0833
_refine_ls_wR_factor_ref 0.0877
_reflns_number_gt 3914
_reflns_number_total 4403
_reflns_threshold_expression >2sigma(I)
_cod_data_source_file ic3010079_si_003_3.cif
_cod_data_source_block Mo(ale)2
_cod_database_code 4329768

loop_
_symmetry_equiv_pos_as_xyz
'x, y, z'
'-x, y, -z+1/2'
'x+1/2, y+1/2, z'
'-x+1/2, y+1/2, -z+1/2'
'-x, -y, -z'
'x, -y, z-1/2'
'-x+1/2, -y+1/2, -z'
'x+1/2, -y+1/2, z-1/2'

loop_
_atom_site_label
_atom_site_type_symbol
_atom_site_fract_x
_atom_site_fract_y
_atom_site_fract_z
_atom_site_U_iso_or_equiv
_atom_site_adp_type
_atom_site_occupancy
_atom_site_symmetry_multiplicity
_atom_site_calc_flag
_atom_site_refinement_flags
Mo1 Mo 1.0000 0.257107(9) 0.2500 0.01628(2) Uani 1 2 d S
P1 P 0.815548(11) 0.39357(2) 0.196111(11) 0.01716(5) Uani 1 1 d .
P2 P 0.926475(12) 0.49052(2) 0.106029(11) 0.01737(5) Uani 1 1 d .
O1 O 0.99779(4) 0.15363(7) 0.17375(4) 0.02815(17) Uani 1 1 d .
O2 O 0.88300(3) 0.28743(6) 0.21523(4) 0.02241(15) Uani 1 1 d .
O3 O 0.99743(3) 0.42278(6) 0.17131(3) 0.01948(14) Uani 1 1 d .
O4 O 0.74293(4) 0.34377(7) 0.12931(4) 0.02865(17) Uani 1 1 d .
O5 O 0.80265(4) 0.43081(7) 0.27387(4) 0.02583(15) Uani 1 1 d .
O6 O 0.88117(4) 0.40107(7) 0.03792(4) 0.03092(18) Uani 1 1 d .
O7 O 0.95696(4) 0.61346(7) 0.07913(4) 0.02855(16) Uani 1 1 d .
O8 O 0.90177(3) 0.61550(6) 0.22837(3) 0.02191(15) Uani 1 1 d .
H8 H 0.9321 0.5695 0.2638 0.033 Uiso 1 1 calc R
C1 C 0.85707(4) 0.53646(8) 0.16003(4) 0.01700(17) Uani 1 1 d .
C2 C 0.78984(5) 0.62008(9) 0.10396(5) 0.02224(19) Uani 1 1 d .
H2A H 0.7670 0.5742 0.0531 0.027 Uiso 1 1 calc R
H2B H 0.8141 0.6988 0.0927 0.027 Uiso 1 1 calc R
C3 C 0.72032(5) 0.65905(9) 0.13282(5) 0.0246(2) Uani 1 1 d .
H3A H 0.6909 0.5831 0.1396 0.030 Uiso 1 1 calc R
H3B H 0.7406 0.7044 0.1841 0.030 Uiso 1 1 calc R
C4 C 0.66635(5) 0.74662(10) 0.06786(5) 0.0277(2) Uani 1 1 d .
H4A H 0.6971 0.8222 0.0632 0.033 Uiso 1 1 calc R
H4B H 0.6507 0.7012 0.0165 0.033 Uiso 1 1 calc R
N5 N 0.59267(4) 0.79021(8) 0.08239(5) 0.02707(19) Uani 1 1 d .
H5A H 0.5651 0.7216 0.0892 0.041 Uiso 1 1 calc R
H5B H 0.5623 0.8359 0.0401 0.041 Uiso 1 1 calc R
H5C H 0.6063 0.8393 0.1266 0.041 Uiso 1 1 calc R
Br1 Br 0.5000 0.5000 0.0000 0.07103(6) Uani 1 2 d S
N1 N 0.86844(5) 0.35659(9) 0.88117(5) 0.0347(2) Uani 1 1 d .
H1A H 0.8494(8) 0.4138(13) 0.8474(8) 0.043(4) Uiso 1 1 d .
H1B H 0.9221(10) 0.3458(16) 0.8891(9) 0.065(5) Uiso 1 1 d .
H1C H 0.8697(8) 0.3880(13) 0.9294(8) 0.043(4) Uiso 1 1 d .
H1D H 0.8370(8) 0.2847(13) 0.8700(8) 0.039(3) Uiso 1 1 d .
N2 N 0.33829(6) 0.64510(10) 0.03571(5) 0.0387(3) Uani 1 1 d .
H2C H 0.3020(9) 0.6373(17) -0.0183(10) 0.067(5) Uiso 1 1 d .
H2D H 0.3809(9) 0.6097(16) 0.0354(9) 0.064(5) Uiso 1 1 d .
H2E H 0.3492(9) 0.7385(15) 0.0478(9) 0.057(5) Uiso 1 1 d .
H2F H 0.3168(9) 0.6106(15) 0.0704(9) 0.057(4) Uiso 1 1 d .
N3 N 0.96957(10) 0.85766(19) 0.18361(10) 0.0347(2) Uani 0.50 1 d P
O1W O 0.95894(15) 0.8520(2) 0.14639(11) 0.0621(7) Uani 0.50 1 d P
O2W O 0.82154(7) 0.99996(14) 0.17304(8) 0.0909(4) Uani 1 1 d D
H2WA H 0.7897(4) 0.9801(12) 0.1962(4) 0.044(3) Uiso 1 1 d D
H2WB H 0.8103(6) 0.9451(13) 0.1304(5) 0.044(3) Uiso 1 1 d D

loop_
_atom_site_aniso_label
_atom_site_aniso_U_11
_atom_site_aniso_U_22
_atom_site_aniso_U_33
_atom_site_aniso_U_23
_atom_site_aniso_U_13
_atom_site_aniso_U_12
Mo1 0.01764(3) 0.01559(4) 0.01564(3) 0.000 0.00571(3) 0.000
P1 0.01528(7) 0.02042(8) 0.01518(7) 0.00053(7) 0.00443(6) -0.00121(7)
P2 0.01792(7) 0.02188(9) 0.01278(7) 0.00216(6) 0.00583(6) 0.00174(7)
O1 0.0310(3) 0.0264(3) 0.0270(3) -0.0077(2) 0.0100(2) -0.0003(2)
O2 0.0173(2) 0.0206(3) 0.0281(3) 0.0007(2) 0.00600(19) -0.0004(2)
O3 0.0185(2) 0.0228(3) 0.0174(2) 0.0044(2) 0.00648(17) 0.0034(2)
O4 0.0206(3) 0.0330(3) 0.0257(3) 0.0025(3) -0.0008(2) -0.0069(2)
O5 0.0306(2) 0.0293(3) 0.0221(2) 0.0010(2) 0.01484(19) 0.0001(2)
O6 0.0351(3) 0.0396(4) 0.0171(2) -0.0072(2) 0.0076(2) -0.0025(3)
O7 0.0254(2) 0.0321(3) 0.0308(3) 0.0139(2) 0.0130(2) 0.0029(2)
O8 0.0225(2) 0.0232(3) 0.0186(2) -0.0038(2) 0.00513(19) -0.0024(2)
C1 0.0160(3) 0.0201(3) 0.0144(3) 0.0004(3) 0.0046(2) 0.0002(3)
C2 0.0198(3) 0.0273(4) 0.0198(3) 0.0060(3) 0.0069(2) 0.0045(3)
C3 0.0235(3) 0.0291(4) 0.0221(3) 0.0065(3) 0.0088(3) 0.0070(3)
C4 0.0237(3) 0.0376(5) 0.0236(3) 0.0073(3) 0.0104(3) 0.0090(3)
N5 0.0245(3) 0.0310(4) 0.0274(3) 0.0025(3) 0.0111(2) 0.0067(3)
Br1 0.05801(8) 0.07660(11) 0.09112(10) -0.05338(8) 0.04178(7) -0.02264(8)
N1 0.0381(3) 0.0406(4) 0.0277(3) 0.0007(3) 0.0142(2) -0.0063(3)
N2 0.0385(4) 0.0418(5) 0.0305(4) -0.0018(4) 0.0047(3) -0.0044(4)
N3 0.0381(3) 0.0406(4) 0.0277(3) 0.0007(3) 0.0142(2) -0.0063(3)
O1W 0.0914(14) 0.0525(11) 0.0352(8) 0.0013(8) 0.0123(9) -0.0067(11)
O2W 0.0782(5) 0.0944(8) 0.1312(7) 0.0380(6) 0.0759(4) 0.0080(6)

loop_
_atom_type_symbol
_atom_type_description
_atom_type_scat_dispersion_real
_atom_type_scat_dispersion_imag
_atom_type_scat_source
C C 0.0033 0.0016 'International Tables Vol C Tables 4.2.6.8 and 6.1.1.4'
H H 0.0000 0.0000 'International Tables Vol C Tables 4.2.6.8 and 6.1.1.4'
N N 0.0061 0.0033 'International Tables Vol C Tables 4.2.6.8 and 6.1.1.4'
O O 0.0106 0.0060 'International Tables Vol C Tables 4.2.6.8 and 6.1.1.4'
P P 0.1023 0.0942 'International Tables Vol C Tables 4.2.6.8 and 6.1.1.4'
Mo Mo -1.6832 0.6857 'International Tables Vol C Tables 4.2.6.8 and 6.1.1.4'
Br Br -0.2901 2.4595 'International Tables Vol C Tables 4.2.6.8 and 6.1.1.4'

loop_
_geom_angle_atom_site_label_1
_geom_angle_atom_site_label_2
_geom_angle_atom_site_label_3
_geom_angle
_geom_angle_site_symmetry_1
_geom_angle_site_symmetry_3
O1 Mo1 O1 102.27(5) . 2_755
O1 Mo1 O2 96.60(3) . .
O1 Mo1 O2 94.86(3) 2_755 .
O1 Mo1 O2 94.87(3) . 2_755
O1 Mo1 O2 96.61(3) 2_755 2_755
O2 Mo1 O2 161.68(4) . 2_755
O1 Mo1 O3 90.25(3) . .
O1 Mo1 O3 167.48(3) 2_755 .
O2 Mo1 O3 83.43(2) . .
O2 Mo1 O3 82.28(2) 2_755 .
O1 Mo1 O3 167.49(3) . 2_755
O1 Mo1 O3 90.24(3) 2_755 2_755
O2 Mo1 O3 82.28(2) . 2_755
O2 Mo1 O3 83.43(2) 2_755 2_755
O3 Mo1 O3 77.24(3) . 2_755
O4 P1 O5 116.28(4) . .
O4 P1 O2 108.11(4) . .
O5 P1 O2 108.76(4) . .
O4 P1 C1 109.69(4) . .
O5 P1 C1 107.78(4) . .
O2 P1 C1 105.72(4) . .
O6 P2 O7 114.50(4) . .
O6 P2 O3 112.80(4) . .
O7 P2 O3 109.06(3) . .
O6 P2 C1 107.45(4) . .
O7 P2 C1 108.17(4) . .
O3 P2 C1 104.24(3) . .
P1 O2 Mo1 144.78(4) . .
P2 O3 Mo1 131.20(4) . .
C1 O8 H8 109.5 . .
O8 C1 C2 107.52(6) . .
O8 C1 P2 107.59(5) . .
C2 C1 P2 108.63(6) . .
O8 C1 P1 109.50(5) . .
C2 C1 P1 111.16(6) . .
P2 C1 P1 112.27(4) . .
C1 C2 C3 117.99(7) . .
C1 C2 H2A 107.8 . .
C3 C2 H2A 107.8 . .
C1 C2 H2B 107.8 . .
C3 C2 H2B 107.8 . .
H2A C2 H2B 107.1 . .
C4 C3 C2 106.08(8) . .
C4 C3 H3A 110.5 . .
C2 C3 H3A 110.5 . .
C4 C3 H3B 110.5 . .
C2 C3 H3B 110.5 . .
H3A C3 H3B 108.7 . .
N5 C4 C3 114.65(8) . .
N5 C4 H4A 108.6 . .
C3 C4 H4A 108.6 . .
N5 C4 H4B 108.6 . .
C3 C4 H4B 108.6 . .
H4A C4 H4B 107.6 . .
C4 N5 H5A 109.5 . .
C4 N5 H5B 109.5 . .
H5A N5 H5B 109.5 . .
C4 N5 H5C 109.5 . .
H5A N5 H5C 109.5 . .
H5B N5 H5C 109.5 . .
H1A N1 H1B 110.1(15) . .
H1A N1 H1C 107.0(13) . .
H1B N1 H1C 102.1(13) . .
H1A N1 H1D 111.2(12) . .
H1B N1 H1D 117.2(14) . .
H1C N1 H1D 108.4(13) . .
H2C N2 H2D 104.9(15) . .
H2C N2 H2E 108.2(13) . .
H2D N2 H2E 108.4(15) . .
H2C N2 H2F 110.4(14) . .
H2D N2 H2F 114.9(15) . .
H2E N2 H2F 109.8(14) . .
H2WA O2W H2WB 104.9(10) . .

loop_
_geom_bond_atom_site_label_1
_geom_bond_atom_site_label_2
_geom_bond_distance
_geom_bond_site_symmetry_2
Mo1 O1 1.7036(7) .
Mo1 O1 1.7036(7) 2_755
Mo1 O2 1.9678(6) .
Mo1 O2 1.9678(6) 2_755
Mo1 O3 2.1908(6) .
Mo1 O3 2.1908(6) 2_755
P1 O4 1.5031(6) .
P1 O5 1.5088(7) .
P1 O2 1.5682(6) .
P1 C1 1.8529(9) .
P2 O6 1.5076(7) .
P2 O7 1.5161(7) .
P2 O3 1.5473(5) .
P2 C1 1.8478(9) .
O8 C1 1.4439(9) .
O8 H8 0.8200 .
C1 C2 1.5256(10) .
C2 C3 1.5315(13) .
C2 H2A 0.9700 .
C2 H2B 0.9700 .
C3 C4 1.5123(12) .
C3 H3A 0.9700 .
C3 H3B 0.9700 .
C4 N5 1.4774(13) .
C4 H4A 0.9700 .
C4 H4B 0.9700 .
N5 H5A 0.8900 .
N5 H5B 0.8900 .
N5 H5C 0.8900 .
N1 H1A 0.823(13) .
N1 H1B 0.915(17) .
N1 H1C 0.901(14) .
N1 H1D 0.907(14) .
N2 H2C 0.951(14) .
N2 H2D 0.837(17) .
N2 H2E 0.992(15) .
N2 H2F 0.894(17) .
N3 O1W 0.618(2) .
O2W H2WA 0.824(8) .
O2W H2WB 0.906(10) .
